data_1527401
loop_
_publ_author_name
'Gatehouse, B.M.'
'Nesbit, M.C.'

_publ_section_title
;
 The Crystal Structure of the 2:5 phase in the K2 O - Zr O2 System: K4 Zr5
 O12, a Compound with Octahedral and Trigonal Prismatic Zirconium(IV)
 Coordination
;
_journal_name_full 'Journal of Solid State Chemistry'
_journal_page_first 53
_journal_page_last 58
_journal_volume 31
_journal_year 1980
_chemical_formula_sum 'K4 O12 Zr5'
_chemical_name_systematic 'K4 Zr5 O12'
_space_group_IT_number 164
_symmetry_space_group_name_Hall '-P 3 2"'
_symmetry_space_group_name_H-M 'P -3 m 1'
_cell_angle_alpha 90
_cell_angle_beta 90
_cell_angle_gamma 120
_cell_formula_units_Z 1
_cell_length_a 5.821
_cell_length_b 5.821
_cell_length_c 10.437
_cell_volume 306.268
_citation_journal_id_ASTM JSSCBI
_cod_data_source_file Gatehouse_JSSCBI_1980_847.cif
_cod_data_source_block K4O12Zr5
_cod_original_cell_volume 306.2679
_cod_database_code 1527401

loop_
_symmetry_equiv_pos_as_xyz
x,y,z
-y,x-y,z
-x+y,-x,z
y,x,-z
-x,-x+y,-z
x-y,-y,-z
-x,-y,-z
y,-x+y,-z
x-y,x,-z
-y,-x,z
x,x-y,z
-x+y,y,z

loop_
_atom_site_label
_atom_site_type_symbol
_atom_site_fract_x
_atom_site_fract_y
_atom_site_fract_z
_atom_site_occupancy
_atom_site_U_iso_or_equiv
Zr3 Zr+4 0.3333 0.6667 0.7161 1 0.0
K1 K+1 0 0 0.178 1 0.0
K2 K+1 0.3333 0.6667 0.3862 1 0.0
Zr1 Zr+4 0 0 0.5 1 0.0
Zr2 Zr+4 0.3333 0.6667 0.024 1 0.0
O1 O-2 0.1651 0.3302 0.6212 1 0.0
O2 O-2 0.4905 0.981 0.8772 1 0.0
